data_6000747
loop_
_publ_author_name
'Christensen, A. N.'
'Fjellvag, H.'

_publ_section_title
;
 Crystal structure determination of zeolite n from synchrotron X-ray
 powder diffraction data
;
_journal_name_full 'Acta Chemica Scandinavica'
_journal_page_first 969
_journal_page_last 973
_journal_paper_doi 10.3891/acta.chem.scand.51-0969
_journal_volume 51
_journal_year 1997
_chemical_formula_sum 'Al10 Cl2 H16 K12 O48 Si10'
_space_group_name_H-M_alt 'I 2 2 2'
_cell_angle_alpha 90.000
_cell_angle_beta 90.000
_cell_angle_gamma 90.000
_cell_length_a 9.9041
_cell_length_b 9.8860
_cell_length_c 13.0900
_cell_volume 1281.67
_cod_database_code 6000747

loop_
_atom_site_label
_atom_site_fract_x
_atom_site_fract_y
_atom_site_fract_z
? ? ? ?
